data_4503377
loop_
_publ_author_name
'Schaate, Andreas'
'Klingelh\"ofer, Stefan'
'Behrens, Peter'
'Wiebcke, Michael'

_publ_section_title
;
 Two Zinc(II) Coordination Polymers Constructed with Rigid
 1,4-Benzenedicarboxylate and Flexible
 1,4-Bis(imidazol-1-ylmethyl)-2,3,5,6-tetramethylbenzene Linkers: From
 Interpenetrating Layers to Templated 3D Frameworks
;
_journal_issue 9
_journal_name_full 'Crystal Growth &amp; Design'
_journal_page_first 3200
_journal_paper_doi 10.1021/cg701041k
_journal_volume 8
_journal_year 2008
_chemical_formula_moiety '2(C26 H26 N4 O4 Zn), 2(H2 O), 2(O0.5)'
_chemical_formula_sum 'C52 H56 N8 O11 Zn2'
_chemical_formula_weight 1099.79
_chemical_name_systematic
;
 ?
;
_space_group_IT_number 2
_symmetry_cell_setting triclinic
_symmetry_space_group_name_Hall '-P 1'
_symmetry_space_group_name_H-M 'P -1'
_atom_sites_solution_hydrogens mixed
_atom_sites_solution_primary direct
_atom_sites_solution_secondary difmap
_audit_creation_method SHELXL-97
_cell_angle_alpha 65.60(4)
_cell_angle_beta 71.20(4)
_cell_angle_gamma 76.03(4)
_cell_formula_units_Z 1
_cell_length_a 9.152(3)
_cell_length_b 12.333(4)
_cell_length_c 13.340(6)
_cell_measurement_temperature 298
_cell_volume 1287.8(10)
_computing_cell_refinement 'IPDS software (STOE)'
_computing_data_collection 'IPDS software (STOE)'
_computing_data_reduction 'IPDS software (STOE)'
_computing_structure_refinement 'SHELXL-97 (Sheldrick, 1997)'
_computing_structure_solution 'SHELXS-97 (Sheldrick, 1997)'
_diffrn_ambient_temperature 298
_diffrn_measured_fraction_theta_full 0.982
_diffrn_measured_fraction_theta_max 0.982
_diffrn_measurement_device_type 'STOE IPDS'
_diffrn_measurement_method psi-scan
_diffrn_radiation_monochromator graphite
_diffrn_radiation_source 'fine-focus sealed tube'
_diffrn_radiation_type MoK\a
_diffrn_radiation_wavelength 0.71073
_diffrn_reflns_av_R_equivalents 0.0810
_diffrn_reflns_av_sigmaI/netI 0.0659
_diffrn_reflns_limit_h_max 11
_diffrn_reflns_limit_h_min -11
_diffrn_reflns_limit_k_max 14
_diffrn_reflns_limit_k_min -14
_diffrn_reflns_limit_l_max 16
_diffrn_reflns_limit_l_min -16
_diffrn_reflns_number 35597
_diffrn_reflns_theta_full 25.60
_diffrn_reflns_theta_max 25.61
_diffrn_reflns_theta_min 2.01
_exptl_absorpt_coefficient_mu 0.999
_exptl_absorpt_correction_T_max 0.8918
_exptl_absorpt_correction_T_min 0.7758
_exptl_absorpt_correction_type multi-scan
_exptl_absorpt_process_details
;
[c.f. r.h. blessing, acta cryst. (1995), a51, 33-38]
;
_exptl_crystal_colour colourless
_exptl_crystal_density_diffrn 1.418
_exptl_crystal_density_method 'not measured'
_exptl_crystal_description block
_exptl_crystal_F_000 572
_exptl_crystal_size_max 0.27
_exptl_crystal_size_mid 0.20
_exptl_crystal_size_min 0.12
_refine_diff_density_max 0.296
_refine_diff_density_min -0.248
_refine_diff_density_rms 0.053
_refine_ls_extinction_method none
_refine_ls_goodness_of_fit_ref 0.960
_refine_ls_hydrogen_treatment mixed
_refine_ls_matrix_type full
_refine_ls_number_parameters 340
_refine_ls_number_reflns 4757
_refine_ls_number_restraints 2
_refine_ls_restrained_S_all 0.962
_refine_ls_R_factor_all 0.0528
_refine_ls_R_factor_gt 0.0322
_refine_ls_shift/su_max 0.001
_refine_ls_shift/su_mean 0.000
_refine_ls_structure_factor_coef Fsqd
_refine_ls_weighting_details 'calc w=1/[\s^2^(Fo^2^)+(0.0224P)^2^+0.0000P] where P=(Fo^2^+2Fc^2^)/3'
_refine_ls_weighting_scheme calc
_refine_ls_wR_factor_gt 0.0593
_refine_ls_wR_factor_ref 0.0615
_reflns_number_gt 3346
_reflns_number_total 4757
_reflns_threshold_expression >2sigma(I)
_cod_data_source_file cg701041k-file001.cif
_cod_data_source_block 1
_cod_original_sg_symbol_H-M P-1
_cod_database_code 4503377

loop_
_symmetry_equiv_pos_as_xyz
'x, y, z'
'-x, -y, -z'

loop_
_atom_site_label
_atom_site_type_symbol
_atom_site_fract_x
_atom_site_fract_y
_atom_site_fract_z
_atom_site_U_iso_or_equiv
_atom_site_adp_type
_atom_site_occupancy
_atom_site_symmetry_multiplicity
_atom_site_calc_flag
_atom_site_refinement_flags
O35 O 0.3081(3) 0.3173(2) 0.1679(3) 0.0996(10) Uani 1 1 d D
H35A H 0.402(4) 0.284(3) 0.187(3) 0.119 Uiso 1 1 d D
H35B H 0.267(4) 0.261(3) 0.153(3) 0.119 Uiso 1 1 d D
O36 O 0.9685(7) 0.8974(6) 0.6084(5) 0.122(2) Uani 0.50 1 d P
Zn Zn 1.11664(3) 0.80195(3) -0.07941(2) 0.03147(9) Uani 1 1 d .
N1 N 1.1941(2) 0.77760(17) 0.05477(16) 0.0326(5) Uani 1 1 d .
C2 C 1.1204(3) 0.8257(2) 0.1327(2) 0.0348(6) Uani 1 1 d .
H2 H 1.0243 0.8731 0.1337 0.042 Uiso 1 1 calc R
N3 N 1.2001(2) 0.79813(17) 0.20977(16) 0.0350(5) Uani 1 1 d .
C4 C 1.3352(3) 0.7290(2) 0.1778(2) 0.0425(7) Uani 1 1 d .
H4 H 1.4150 0.6968 0.2148 0.051 Uiso 1 1 calc R
C5 C 1.3310(3) 0.7163(2) 0.0841(2) 0.0410(7) Uani 1 1 d .
H5 H 1.4079 0.6732 0.0448 0.049 Uiso 1 1 calc R
C6 C 1.1561(3) 0.8421(2) 0.3043(2) 0.0432(7) Uani 1 1 d .
H6A H 1.0532 0.8874 0.3074 0.052 Uiso 1 1 calc R
H6B H 1.2285 0.8959 0.2899 0.052 Uiso 1 1 calc R
C7 C 1.1559(3) 0.7406(2) 0.4185(2) 0.0367(6) Uani 1 1 d .
C8 C 1.0229(3) 0.6824(2) 0.4801(2) 0.0400(6) Uani 1 1 d .
C9 C 1.0182(3) 0.5929(2) 0.5878(2) 0.0451(7) Uani 1 1 d .
C10 C 1.1501(4) 0.5600(2) 0.6311(2) 0.0446(7) Uani 1 1 d .
C11 C 1.2848(3) 0.6151(2) 0.5680(2) 0.0416(7) Uani 1 1 d .
C12 C 1.2879(3) 0.7075(2) 0.4614(2) 0.0392(6) Uani 1 1 d .
C13 C 0.8831(3) 0.7135(3) 0.4322(3) 0.0600(8) Uani 1 1 d .
H13A H 0.7915 0.7312 0.4862 0.072 Uiso 1 1 calc R
H13B H 0.8714 0.6467 0.4172 0.072 Uiso 1 1 calc R
H13C H 0.8974 0.7823 0.3628 0.072 Uiso 1 1 calc R
C14 C 0.8707(4) 0.5355(3) 0.6567(3) 0.0704(9) Uani 1 1 d .
H14A H 0.8970 0.4513 0.6961 0.084 Uiso 1 1 calc R
H14B H 0.8085 0.5461 0.6067 0.084 Uiso 1 1 calc R
H14C H 0.8130 0.5726 0.7109 0.084 Uiso 1 1 calc R
C15 C 1.4280(4) 0.5797(3) 0.6130(3) 0.0659(9) Uani 1 1 d .
H15A H 1.4141 0.5102 0.6818 0.079 Uiso 1 1 calc R
H15B H 1.4442 0.6448 0.6284 0.079 Uiso 1 1 calc R
H15C H 1.5169 0.5618 0.5573 0.079 Uiso 1 1 calc R
C16 C 1.4327(3) 0.7689(3) 0.3977(3) 0.0600(8) Uani 1 1 d .
H16A H 1.5229 0.7098 0.4018 0.072 Uiso 1 1 calc R
H16B H 1.4367 0.8233 0.4312 0.072 Uiso 1 1 calc R
H16C H 1.4306 0.8126 0.3195 0.072 Uiso 1 1 calc R
C17 C 1.1488(4) 0.4642(2) 0.7481(2) 0.0631(9) Uani 1 1 d .
H17A H 1.0561 0.4261 0.7763 0.076 Uiso 1 1 calc R
H17B H 1.2366 0.4041 0.7421 0.076 Uiso 1 1 calc R
N18 N 1.1546(3) 0.51469(18) 0.82859(17) 0.0406(5) Uani 1 1 d .
C19 C 1.1074(3) 0.6274(2) 0.8244(2) 0.0380(6) Uani 1 1 d .
H19 H 1.0612 0.6871 0.7692 0.046 Uiso 1 1 calc R
N20 N 1.1346(2) 0.64365(17) 0.90807(16) 0.0343(5) Uani 1 1 d .
C21 C 1.2030(3) 0.5339(2) 0.9687(2) 0.0416(6) Uani 1 1 d .
H21 H 1.2362 0.5174 1.0331 0.050 Uiso 1 1 calc R
C22 C 1.2145(3) 0.4547(2) 0.9213(2) 0.0470(7) Uani 1 1 d .
H22 H 1.2555 0.3742 0.9465 0.056 Uiso 1 1 calc R
O23 O 1.1906(2) 0.92185(16) -0.23320(15) 0.0517(5) Uani 1 1 d .
C24 C 1.3348(3) 0.8861(2) -0.2654(2) 0.0405(6) Uani 1 1 d .
O25 O 1.4031(2) 0.80346(19) -0.19904(16) 0.0613(6) Uani 1 1 d .
C26 C 1.4191(3) 0.9454(2) -0.3865(2) 0.0351(6) Uani 1 1 d .
C27 C 1.3400(3) 1.0149(2) -0.4690(2) 0.0448(7) Uani 1 1 d .
H27 H 1.2318 1.0255 -0.4489 0.054 Uiso 1 1 calc R
C28 C 1.5813(3) 0.9311(2) -0.4191(2) 0.0447(7) Uani 1 1 d .
H28 H 1.6370 0.8848 -0.3649 0.054 Uiso 1 1 calc R
O29 O 0.90611(18) 0.87059(16) -0.01638(15) 0.0464(5) Uani 1 1 d .
C30 C 0.8092(3) 0.8831(2) -0.0715(2) 0.0346(6) Uani 1 1 d .
O31 O 0.8402(2) 0.85017(18) -0.15221(17) 0.0560(5) Uani 1 1 d .
C32 C 0.6480(2) 0.9424(2) -0.0325(2) 0.0306(6) Uani 1 1 d .
C33 C 0.6098(3) 0.9783(2) 0.0591(2) 0.0348(6) Uani 1 1 d .
H33 H 0.6834 0.9641 0.0991 0.042 Uiso 1 1 calc R
C34 C 0.5376(3) 0.9645(2) -0.0919(2) 0.0367(6) Uani 1 1 d .
H34 H 0.5625 0.9409 -0.1539 0.044 Uiso 1 1 calc R

loop_
_atom_site_aniso_label
_atom_site_aniso_U_11
_atom_site_aniso_U_22
_atom_site_aniso_U_33
_atom_site_aniso_U_23
_atom_site_aniso_U_13
_atom_site_aniso_U_12
O35 0.117(2) 0.0733(17) 0.131(2) -0.0455(18) -0.079(2) 0.0294(16)
O36 0.131(5) 0.155(5) 0.080(4) -0.044(4) -0.026(4) -0.018(4)
Zn 0.02872(15) 0.03767(17) 0.02448(16) -0.00983(13) -0.00471(12) -0.00340(12)
N1 0.0297(11) 0.0400(12) 0.0264(12) -0.0102(10) -0.0057(9) -0.0067(10)
C2 0.0373(14) 0.0361(14) 0.0299(15) -0.0089(13) -0.0103(12) -0.0059(12)
N3 0.0438(12) 0.0353(12) 0.0255(12) -0.0077(10) -0.0109(10) -0.0074(10)
C4 0.0387(15) 0.0506(17) 0.0368(16) -0.0117(14) -0.0170(13) -0.0007(13)
C5 0.0342(14) 0.0494(17) 0.0374(16) -0.0158(14) -0.0110(13) 0.0006(13)
C6 0.0635(17) 0.0376(15) 0.0345(16) -0.0164(13) -0.0151(14) -0.0072(14)
C7 0.0522(16) 0.0367(14) 0.0264(15) -0.0173(12) -0.0059(13) -0.0096(13)
C8 0.0455(16) 0.0441(16) 0.0371(17) -0.0253(15) -0.0040(14) -0.0071(14)
C9 0.0590(18) 0.0452(17) 0.0354(17) -0.0254(15) 0.0061(15) -0.0191(15)
C10 0.074(2) 0.0349(15) 0.0277(16) -0.0157(13) -0.0076(15) -0.0120(15)
C11 0.0579(17) 0.0413(16) 0.0309(16) -0.0183(14) -0.0133(15) -0.0032(14)
C12 0.0508(16) 0.0420(15) 0.0303(16) -0.0167(14) -0.0073(13) -0.0129(13)
C13 0.0487(17) 0.067(2) 0.072(2) -0.0370(19) -0.0120(17) -0.0035(16)
C14 0.076(2) 0.073(2) 0.057(2) -0.027(2) 0.0126(18) -0.0338(19)
C15 0.074(2) 0.073(2) 0.051(2) -0.0237(18) -0.0252(18) 0.0060(18)
C16 0.065(2) 0.074(2) 0.048(2) -0.0177(17) -0.0153(17) -0.0266(17)
C17 0.117(3) 0.0402(17) 0.0340(18) -0.0118(15) -0.0150(18) -0.0232(18)
N18 0.0614(14) 0.0323(12) 0.0243(12) -0.0074(10) -0.0063(11) -0.0106(11)
C19 0.0478(15) 0.0345(15) 0.0280(15) -0.0081(12) -0.0095(13) -0.0047(13)
N20 0.0353(11) 0.0387(12) 0.0271(12) -0.0109(11) -0.0082(10) -0.0031(10)
C21 0.0510(16) 0.0396(15) 0.0306(15) -0.0052(13) -0.0154(13) -0.0061(13)
C22 0.0638(18) 0.0332(15) 0.0341(16) -0.0035(14) -0.0150(15) -0.0012(14)
O23 0.0404(11) 0.0529(12) 0.0370(11) -0.0062(10) 0.0089(9) -0.0066(9)
C24 0.0438(16) 0.0430(16) 0.0333(16) -0.0133(14) -0.0018(14) -0.0151(14)
O25 0.0517(12) 0.0772(15) 0.0352(12) 0.0015(11) -0.0088(10) -0.0162(11)
C26 0.0380(14) 0.0353(14) 0.0266(15) -0.0104(12) 0.0020(12) -0.0106(12)
C27 0.0326(14) 0.0536(18) 0.0369(17) -0.0138(15) 0.0020(13) -0.0049(13)
C28 0.0388(15) 0.0506(17) 0.0315(16) -0.0061(14) -0.0044(13) -0.0049(13)
O29 0.0271(9) 0.0635(13) 0.0484(12) -0.0250(11) -0.0115(9) 0.0056(9)
C30 0.0315(13) 0.0296(14) 0.0334(16) -0.0055(13) -0.0016(12) -0.0077(11)
O31 0.0416(11) 0.0745(14) 0.0566(13) -0.0401(12) -0.0097(10) 0.0102(10)
C32 0.0232(12) 0.0301(13) 0.0326(15) -0.0079(12) -0.0020(11) -0.0062(11)
C33 0.0269(12) 0.0413(15) 0.0337(15) -0.0100(13) -0.0085(12) -0.0054(12)
C34 0.0320(13) 0.0438(15) 0.0337(15) -0.0172(13) -0.0017(12) -0.0070(12)

loop_
_atom_type_symbol
_atom_type_description
_atom_type_scat_dispersion_real
_atom_type_scat_dispersion_imag
_atom_type_scat_source
C C 0.0033 0.0016 'International Tables Vol C Tables 4.2.6.8 and 6.1.1.4'
H H 0.0000 0.0000 'International Tables Vol C Tables 4.2.6.8 and 6.1.1.4'
N N 0.0061 0.0033 'International Tables Vol C Tables 4.2.6.8 and 6.1.1.4'
O O 0.0106 0.0060 'International Tables Vol C Tables 4.2.6.8 and 6.1.1.4'
Zn Zn 0.2839 1.4301 'International Tables Vol C Tables 4.2.6.8 and 6.1.1.4'

loop_
_geom_angle_atom_site_label_1
_geom_angle_atom_site_label_2
_geom_angle_atom_site_label_3
_geom_angle
_geom_angle_site_symmetry_1
_geom_angle_site_symmetry_3
H35A O35 H35B 110(3) . .
O29 Zn O23 105.91(9) . .
O29 Zn N20 116.57(9) . 1_554
O23 Zn N20 109.00(9) . 1_554
O29 Zn N1 93.29(8) . .
O23 Zn N1 122.73(9) . .
N20 Zn N1 109.01(8) 1_554 .
C2 N1 C5 105.17(19) . .
C2 N1 Zn 124.53(15) . .
C5 N1 Zn 130.23(16) . .
N1 C2 N3 112.0(2) . .
N1 C2 H2 124.0 . .
N3 C2 H2 124.0 . .
C2 N3 C4 106.15(19) . .
C2 N3 C6 126.2(2) . .
C4 N3 C6 127.51(19) . .
C5 C4 N3 107.6(2) . .
C5 C4 H4 126.2 . .
N3 C4 H4 126.2 . .
C4 C5 N1 109.1(2) . .
C4 C5 H5 125.4 . .
N1 C5 H5 125.4 . .
N3 C6 C7 112.43(19) . .
N3 C6 H6A 109.1 . .
C7 C6 H6A 109.1 . .
N3 C6 H6B 109.1 . .
C7 C6 H6B 109.1 . .
H6A C6 H6B 107.8 . .
C8 C7 C12 120.9(2) . .
C8 C7 C6 119.4(2) . .
C12 C7 C6 119.7(2) . .
C9 C8 C7 120.1(2) . .
C9 C8 C13 118.7(3) . .
C7 C8 C13 121.3(2) . .
C8 C9 C10 119.1(3) . .
C8 C9 C14 119.7(3) . .
C10 C9 C14 121.2(3) . .
C11 C10 C9 120.9(2) . .
C11 C10 C17 118.5(3) . .
C9 C10 C17 120.6(3) . .
C10 C11 C12 120.0(2) . .
C10 C11 C15 121.5(2) . .
C12 C11 C15 118.5(3) . .
C7 C12 C11 119.0(3) . .
C7 C12 C16 122.2(2) . .
C11 C12 C16 118.7(2) . .
C8 C13 H13A 109.5 . .
C8 C13 H13B 109.5 . .
H13A C13 H13B 109.5 . .
C8 C13 H13C 109.5 . .
H13A C13 H13C 109.5 . .
H13B C13 H13C 109.5 . .
C9 C14 H14A 109.5 . .
C9 C14 H14B 109.5 . .
H14A C14 H14B 109.5 . .
C9 C14 H14C 109.5 . .
H14A C14 H14C 109.5 . .
H14B C14 H14C 109.5 . .
C11 C15 H15A 109.5 . .
C11 C15 H15B 109.5 . .
H15A C15 H15B 109.5 . .
C11 C15 H15C 109.5 . .
H15A C15 H15C 109.5 . .
H15B C15 H15C 109.5 . .
C12 C16 H16A 109.5 . .
C12 C16 H16B 109.5 . .
H16A C16 H16B 109.5 . .
C12 C16 H16C 109.5 . .
H16A C16 H16C 109.5 . .
H16B C16 H16C 109.5 . .
N18 C17 C10 111.7(2) . .
N18 C17 H17A 109.3 . .
C10 C17 H17A 109.3 . .
N18 C17 H17B 109.3 . .
C10 C17 H17B 109.3 . .
H17A C17 H17B 107.9 . .
C19 N18 C22 106.9(2) . .
C19 N18 C17 127.3(2) . .
C22 N18 C17 125.8(2) . .
N20 C19 N18 111.6(2) . .
N20 C19 H19 124.2 . .
N18 C19 H19 124.2 . .
C19 N20 C21 105.1(2) . .
C19 N20 Zn 125.23(17) . 1_556
C21 N20 Zn 128.69(16) . 1_556
C22 C21 N20 109.7(2) . .
C22 C21 H21 125.1 . .
N20 C21 H21 125.1 . .
C21 C22 N18 106.7(2) . .
C21 C22 H22 126.6 . .
N18 C22 H22 126.6 . .
C24 O23 Zn 105.27(17) . .
O25 C24 O23 121.1(3) . .
O25 C24 C26 120.4(2) . .
O23 C24 C26 118.5(2) . .
C27 C26 C28 118.1(2) . .
C27 C26 C24 121.5(2) . .
C28 C26 C24 120.3(2) . .
C26 C27 C28 121.2(2) . 2_874
C26 C27 H27 119.4 . .
C28 C27 H27 119.4 2_874 .
C27 C28 C26 120.7(2) 2_874 .
C27 C28 H28 119.7 2_874 .
C26 C28 H28 119.7 . .
C30 O29 Zn 113.07(15) . .
O31 C30 O29 123.8(2) . .
O31 C30 C32 120.2(2) . .
O29 C30 C32 116.0(2) . .
C33 C32 C34 119.4(2) . .
C33 C32 C30 121.1(2) . .
C34 C32 C30 119.4(2) . .
C32 C33 C34 120.4(2) . 2_675
C32 C33 H33 119.8 . .
C34 C33 H33 119.8 2_675 .
C33 C34 C32 120.2(2) 2_675 .
C33 C34 H34 119.9 2_675 .
C32 C34 H34 119.9 . .

loop_
_geom_bond_atom_site_label_1
_geom_bond_atom_site_label_2
_geom_bond_distance
_geom_bond_site_symmetry_2
O35 H35A 0.92(3) .
O35 H35B 0.97(3) .
Zn O29 1.9729(18) .
Zn O23 1.984(2) .
Zn N20 1.991(2) 1_554
Zn N1 2.017(2) .
N1 C2 1.324(3) .
N1 C5 1.381(3) .
C2 N3 1.334(3) .
C2 H2 0.9300 .
N3 C4 1.374(3) .
N3 C6 1.476(3) .
C4 C5 1.336(3) .
C4 H4 0.9300 .
C5 H5 0.9300 .
C6 C7 1.520(4) .
C6 H6A 0.9700 .
C6 H6B 0.9700 .
C7 C8 1.401(4) .
C7 C12 1.404(3) .
C8 C9 1.399(4) .
C8 C13 1.510(3) .
C9 C10 1.405(4) .
C9 C14 1.514(4) .
C10 C11 1.397(4) .
C10 C17 1.518(4) .
C11 C12 1.404(4) .
C11 C15 1.511(4) .
C12 C16 1.510(4) .
C13 H13A 0.9599 .
C13 H13B 0.9599 .
C13 H13C 0.9599 .
C14 H14A 0.9599 .
C14 H14B 0.9599 .
C14 H14C 0.9599 .
C15 H15A 0.9599 .
C15 H15B 0.9599 .
C15 H15C 0.9599 .
C16 H16A 0.9599 .
C16 H16B 0.9599 .
C16 H16C 0.9599 .
C17 N18 1.466(3) .
C17 H17A 0.9600 .
C17 H17B 0.9600 .
N18 C19 1.336(3) .
N18 C22 1.365(3) .
C19 N20 1.318(3) .
C19 H19 0.9300 .
N20 C21 1.375(3) .
N20 Zn 1.991(2) 1_556
C21 C22 1.336(3) .
C21 H21 0.9300 .
C22 H22 0.9300 .
O23 C24 1.277(3) .
C24 O25 1.232(3) .
C24 C26 1.494(4) .
C26 C27 1.379(3) .
C26 C28 1.395(3) .
C27 C28 1.381(4) 2_874
C27 H27 0.9300 .
C28 C27 1.381(4) 2_874
C28 H28 0.9300 .
O29 C30 1.270(3) .
C30 O31 1.230(3) .
C30 C32 1.510(3) .
C32 C33 1.382(3) .
C32 C34 1.389(3) .
C33 C34 1.387(3) 2_675
C33 H33 0.9300 .
C34 C33 1.387(3) 2_675
C34 H34 0.9300 .

loop_
_geom_hbond_atom_site_label_D
_geom_hbond_atom_site_label_H
_geom_hbond_atom_site_label_A
_geom_hbond_distance_DH
_geom_hbond_distance_HA
_geom_hbond_distance_DA
_geom_hbond_angle_DHA
_geom_hbond_site_symmetry_A
O35 H35A O25 0.92(3) 1.87(3) 2.770(3) 165(4) 2_765
O35 H35B O31 0.97(3) 1.88(3) 2.836(4) 169(4) 2_665
C14 H14C O35 0.96 2.37 3.326(4) 172.9 2_666
C21 H21 O35 0.93 2.46 3.109(4) 126.6 1_656
